data_2206203
loop_
_publ_author_name
'G\"orbitz, Carl Henrik'

_publ_section_title
;
 <small>L</small>-Threonyl-<small>L</small>-alanine
;
_journal_issue 7
_journal_name_full 'Acta Crystallographica Section E'
_journal_page_first o2012
_journal_page_last o2014
_journal_paper_doi 10.1107/S1600536805017174
_journal_volume 61
_journal_year 2005
_chemical_formula_iupac 'C7 H14 N2 O4'
_chemical_formula_moiety 'C7 H14 N2 O4'
_chemical_formula_sum 'C7 H14 N2 O4'
_chemical_formula_weight 190.20
_chemical_name_systematic
;
L-threonyl-L-alanine
;
_space_group_IT_number 77
_symmetry_cell_setting tetragonal
_symmetry_space_group_name_Hall 'P 4c'
_symmetry_space_group_name_H-M 'P 42'
_atom_sites_solution_hydrogens geom
_atom_sites_solution_primary direct
_atom_sites_solution_secondary difmap
_audit_creation_method SHELXL-97
_cell_angle_alpha 90.00
_cell_angle_beta 90.00
_cell_angle_gamma 90.00
_cell_formula_units_Z 4
_cell_length_a 13.9136(7)
_cell_length_b 13.9136(7)
_cell_length_c 4.7065(4)
_cell_measurement_reflns_used 3024
_cell_measurement_temperature 105(2)
_cell_measurement_theta_max 27.85
_cell_measurement_theta_min 2.07
_cell_volume 911.12(10)
_computing_cell_refinement 'SAINT-Plus (Bruker, 2001)'
_computing_data_collection 'SMART (Bruker, 1998)'
_computing_data_reduction SAINT-Plus
_computing_molecular_graphics SHELXTL
_computing_publication_material SHELXTL
_computing_structure_refinement SHELXTL
_computing_structure_solution 'SHELXTL (Bruker, 2000)'
_diffrn_ambient_temperature 105(2)
_diffrn_detector_area_resol_mean 8.3
_diffrn_measured_fraction_theta_full 0.990
_diffrn_measured_fraction_theta_max 0.990
_diffrn_measurement_device_type 'Siemens SMART CCD'
_diffrn_measurement_method \w
_diffrn_radiation_monochromator graphite
_diffrn_radiation_source 'fine-focus sealed tube'
_diffrn_radiation_type MoK\a
_diffrn_radiation_wavelength 0.71073
_diffrn_reflns_av_R_equivalents 0.0317
_diffrn_reflns_av_sigmaI/netI 0.0251
_diffrn_reflns_limit_h_max 18
_diffrn_reflns_limit_h_min -10
_diffrn_reflns_limit_k_max 16
_diffrn_reflns_limit_k_min -17
_diffrn_reflns_limit_l_max 6
_diffrn_reflns_limit_l_min -6
_diffrn_reflns_number 6059
_diffrn_reflns_theta_full 27.85
_diffrn_reflns_theta_max 27.85
_diffrn_reflns_theta_min 2.07
_diffrn_standards_decay_% 0
_diffrn_standards_number 0
_exptl_absorpt_coefficient_mu 0.113
_exptl_absorpt_correction_T_max 0.9944
_exptl_absorpt_correction_T_min 0.9053
_exptl_absorpt_correction_type multi-scan
_exptl_absorpt_process_details '(SADABS; Sheldrick, 1996)'
_exptl_crystal_colour colourless
_exptl_crystal_density_diffrn 1.387
_exptl_crystal_density_method 'not measured'
_exptl_crystal_description needle
_exptl_crystal_F_000 408
_exptl_crystal_size_max 0.45
_exptl_crystal_size_mid 0.05
_exptl_crystal_size_min 0.05
_refine_diff_density_max 0.220
_refine_diff_density_min -0.173
_refine_ls_extinction_method none
_refine_ls_goodness_of_fit_ref 1.091
_refine_ls_hydrogen_treatment mixed
_refine_ls_matrix_type full
_refine_ls_number_parameters 138
_refine_ls_number_reflns 1207
_refine_ls_number_restraints 2
_refine_ls_restrained_S_all 1.090
_refine_ls_R_factor_all 0.0357
_refine_ls_R_factor_gt 0.0293
_refine_ls_shift/su_max 0.002
_refine_ls_shift/su_mean 0.000
_refine_ls_structure_factor_coef Fsqd
_refine_ls_weighting_details 'w = 1/[\s^2^(Fo^2^)+(0.0409P)^2^+0.119P] where P = (Fo^2^+2Fc^2^)/3'
_refine_ls_weighting_scheme calc
_refine_ls_wR_factor_gt 0.0705
_refine_ls_wR_factor_ref 0.0740
_reflns_number_gt 1097
_reflns_number_total 1207
_reflns_threshold_expression I>2\s(I)
_cod_data_source_file hg6197.cif
_cod_data_source_block TA
_cod_database_code 2206203
_cod_database_fobs_code 2206203

loop_
_symmetry_equiv_pos_as_xyz
'x, y, z'
'-x, -y, z'
'-y, x, z+1/2'
'y, -x, z+1/2'

loop_
_atom_site_label
_atom_site_fract_x
_atom_site_fract_y
_atom_site_fract_z
_atom_site_U_iso_or_equiv
_atom_site_adp_type
_atom_site_calc_flag
_atom_site_refinement_flags
_atom_site_occupancy
_atom_site_type_symbol
O1 0.28513(10) 0.80250(11) 1.0257(3) 0.0271(3) Uani d . 1 O
O2 0.54581(9) 0.74841(9) 0.5354(3) 0.0212(3) Uani d . 1 O
H5 0.5802(17) 0.7842(18) 0.637(6) 0.032 Uiso d . 1 H
O3 0.11041(8) 0.62550(8) 0.3569(3) 0.0189(3) Uani d . 1 O
O4 0.00409(9) 0.62187(10) 0.7115(3) 0.0250(3) Uani d . 1 O
N1 0.42505(10) 0.90436(10) 0.7087(4) 0.0143(3) Uani d . 1 N
H1 0.4058(15) 0.9506(16) 0.583(6) 0.021 Uiso d . 1 H
H2 0.4919(15) 0.9029(14) 0.702(5) 0.021 Uiso d . 1 H
H3 0.4053(16) 0.9215(15) 0.881(6) 0.021 Uiso d . 1 H
N2 0.21644(11) 0.76639(11) 0.6040(4) 0.0159(3) Uani d D 1 N
H4 0.2248(15) 0.7631(15) 0.432(5) 0.019 Uiso d D 1 H
C1 0.38596(12) 0.80918(12) 0.6153(4) 0.0128(3) Uani d . 1 C
H11 0.3745(14) 0.8108(14) 0.418(6) 0.015 Uiso d . 1 H
C2 0.45825(11) 0.72863(11) 0.6831(4) 0.0153(3) Uani d . 1 C
H21 0.4704 0.7260 0.8924 0.018 Uiso calc R 1 H
C3 0.42047(13) 0.63251(12) 0.5800(5) 0.0225(4) Uani d . 1 C
H31 0.4694 0.5829 0.6102 0.034 Uiso calc R 1 H
H32 0.4053 0.6368 0.3770 0.034 Uiso calc R 1 H
H33 0.3622 0.6158 0.6861 0.034 Uiso calc R 1 H
C4 0.29002(12) 0.79267(12) 0.7659(4) 0.0146(4) Uani d . 1 C
C5 0.12218(12) 0.74402(12) 0.7249(4) 0.0177(4) Uani d . 1 C
H51 0.1307 0.7310 0.9323 0.021 Uiso calc R 1 H
C6 0.05392(15) 0.82982(14) 0.6925(7) 0.0384(6) Uani d . 1 C
H61 0.0806 0.8855 0.7925 0.058 Uiso calc R 1 H
H62 -0.0089 0.8135 0.7737 0.058 Uiso calc R 1 H
H63 0.0464 0.8452 0.4906 0.058 Uiso calc R 1 H
C7 0.07707(11) 0.65561(12) 0.5891(4) 0.0152(3) Uani d . 1 C

loop_
_atom_site_aniso_label
_atom_site_aniso_U_11
_atom_site_aniso_U_22
_atom_site_aniso_U_33
_atom_site_aniso_U_12
_atom_site_aniso_U_13
_atom_site_aniso_U_23
O1 0.0207(7) 0.0490(9) 0.0118(6) -0.0107(6) -0.0001(6) -0.0024(7)
O2 0.0146(6) 0.0203(7) 0.0289(8) -0.0027(4) 0.0042(6) -0.0067(6)
O3 0.0188(6) 0.0200(6) 0.0178(7) -0.0017(4) 0.0024(6) -0.0038(6)
O4 0.0212(6) 0.0366(7) 0.0172(6) -0.0128(5) 0.0036(6) -0.0029(6)
N1 0.0138(7) 0.0127(7) 0.0163(8) 0.0001(5) 0.0008(6) -0.0002(7)
N2 0.0144(7) 0.0231(7) 0.0101(6) -0.0042(5) 0.0009(6) -0.0014(6)
C1 0.0143(8) 0.0136(8) 0.0106(8) -0.0028(6) -0.0017(7) -0.0008(7)
C2 0.0152(8) 0.0149(8) 0.0159(8) 0.0009(6) 0.0008(7) 0.0004(7)
C3 0.0225(9) 0.0146(8) 0.0303(11) -0.0015(6) 0.0020(9) -0.0024(8)
C4 0.0156(8) 0.0155(8) 0.0126(9) -0.0014(6) 0.0002(7) 0.0017(7)
C5 0.0146(8) 0.0230(9) 0.0155(8) -0.0031(6) 0.0031(7) -0.0043(8)
C6 0.0217(9) 0.0253(10) 0.0683(18) 0.0011(8) 0.0067(11) -0.0114(13)
C7 0.0139(7) 0.0175(8) 0.0141(8) 0.0005(6) -0.0021(7) 0.0009(7)

loop_
_atom_type_symbol
_atom_type_description
_atom_type_scat_dispersion_real
_atom_type_scat_dispersion_imag
_atom_type_scat_source
C C 0.0033 0.0016 'International Tables Vol C Tables 4.2.6.8 and 6.1.1.4'
H H 0.0000 0.0000 'International Tables Vol C Tables 4.2.6.8 and 6.1.1.4'
N N 0.0061 0.0033 'International Tables Vol C Tables 4.2.6.8 and 6.1.1.4'
O O 0.0106 0.0060 'International Tables Vol C Tables 4.2.6.8 and 6.1.1.4'

loop_
_geom_angle_atom_site_label_1
_geom_angle_atom_site_label_2
_geom_angle_atom_site_label_3
_geom_angle
C2 O2 H5 108.9(18)
C1 N1 H1 109.0(14)
C1 N1 H2 109.5(13)
H1 N1 H2 106.6(19)
C1 N1 H3 113.1(14)
H1 N1 H3 108(2)
H2 N1 H3 110(2)
C4 N2 C5 121.78(16)
C4 N2 H4 118.2(15)
C5 N2 H4 120.0(15)
N1 C1 C4 108.29(14)
N1 C1 C2 110.22(13)
C4 C1 C2 111.41(14)
N1 C1 H11 109.2(12)
C4 C1 H11 108.2(12)
C2 C1 H11 109.4(12)
O2 C2 C3 108.02(14)
O2 C2 C1 108.41(13)
C3 C2 C1 110.43(14)
O2 C2 H21 110.0
C3 C2 H21 110.0
C1 C2 H21 110.0
C2 C3 H31 109.5
C2 C3 H32 109.5
H31 C3 H32 109.5
C2 C3 H33 109.5
H31 C3 H33 109.5
H32 C3 H33 109.5
O1 C4 N2 123.90(17)
O1 C4 C1 119.45(17)
N2 C4 C1 116.65(16)
N2 C5 C7 112.24(15)
N2 C5 C6 110.56(16)
C7 C5 C6 109.41(16)
N2 C5 H51 108.2
C7 C5 H51 108.2
C6 C5 H51 108.2
C5 C6 H61 109.5
C5 C6 H62 109.5
H61 C6 H62 109.5
C5 C6 H63 109.5
H61 C6 H63 109.5
H62 C6 H63 109.5
O4 C7 O3 124.79(16)
O4 C7 C5 116.25(16)
O3 C7 C5 118.78(15)

loop_
_geom_bond_atom_site_label_1
_geom_bond_atom_site_label_2
_geom_bond_distance
O1 C4 1.232(2)
O2 C2 1.429(2)
O2 H5 0.84(3)
O3 C7 1.259(2)
O4 C7 1.258(2)
N1 C1 1.498(2)
N1 H1 0.91(2)
N1 H2 0.93(2)
N1 H3 0.89(3)
N2 C4 1.328(2)
N2 C5 1.463(2)
N2 H4 0.82(2)
C1 C4 1.529(2)
C1 C2 1.539(2)
C1 H11 0.94(3)
C2 C3 1.517(2)
C2 H21 1.0000
C3 H31 0.9800
C3 H32 0.9800
C3 H33 0.9800
C5 C7 1.522(2)
C5 C6 1.533(3)
C5 H51 1.0000
C6 H61 0.9800
C6 H62 0.9800
C6 H63 0.9800

loop_
_geom_hbond_atom_site_label_D
_geom_hbond_atom_site_label_H
_geom_hbond_atom_site_label_A
_geom_hbond_site_symmetry_A
_geom_hbond_distance_DH
_geom_hbond_distance_HA
_geom_hbond_distance_DA
_geom_hbond_angle_DHA
_geom_hbond_publ_flag
N1 H1 O4 3_664 0.91(2) 1.94(3) 2.798(2) 156(2) y
N1 H2 O3 4_565 0.93(2) 2.01(2) 2.8822(19) 156(2) y
N1 H3 O4 3_665 0.89(3) 1.97(3) 2.820(2) 159(2) y
N2 H4 O1 1_554 0.82(2) 2.16(2) 2.928(2) 156(2) y
O2 H5 O3 4_565 0.84(3) 1.90(3) 2.7163(19) 163(2) y
C1 H11 O1 1_554 0.94(3) 2.23(2) 3.111(2) 155.4(17) y
C3 H33 O2 3_655 0.98 2.45 3.402(3) 163 y
C5 H51 O3 1_556 1.00 2.50 3.405(2) 151 y

loop_
_geom_torsion_atom_site_label_1
_geom_torsion_atom_site_label_2
_geom_torsion_atom_site_label_3
_geom_torsion_atom_site_label_4
_geom_torsion
_geom_torsion_publ_flag
N1 C1 C4 N2 130.52(16) y
C1 C4 N2 C5 177.03(15) y
C4 N2 C5 C7 -137.75(17) y
N2 C5 C7 O3 -16.2(2) y
N1 C1 C2 O2 -59.93(19) y
N1 C1 C2 C3 -178.09(16) y
C1 C2 O2 H5 87.2(18) y
C4 C1 C2 O2 179.82(15) ?
C4 C1 C2 C3 61.7(2) ?
C5 N2 C4 O1 -1.7(3) ?
N1 C1 C4 O1 -50.7(2) ?
C2 C1 C4 O1 70.7(2) ?
C2 C1 C4 N2 -108.11(18) ?
C4 N2 C5 C6 99.8(2) ?
N2 C5 C7 O4 168.46(16) ?
C6 C5 C7 O4 -68.4(2) ?
C6 C5 C7 O3 107.0(2) ?

loop_
_cod_related_entry_id
_cod_related_entry_database
_cod_related_entry_code
1 ChemSpider 5374144
